data_7123874
loop_
_publ_author_name
'Hegarty, Isabel'
'Dalton, Hannah L.'
'Henwood, Adam'
'Hawes, Chris Samuel'
'Gunnlaugsson, Thorfinnur'

_publ_section_title
;
 Unexpected linkage isomerism in chiral tetranuclear bis-tridentate
 (1,2,3-triazol-4-yl)-picolinamide (tzpa) grids
;
_journal_name_full 'Chemical Communications'
_journal_paper_doi 10.1039/C9CC03316E
_journal_year 2019
_chemical_formula_moiety 'C40 H36 Cu2 N14 O14, C2 H3 N'
_chemical_formula_sum 'C42 H39 Cu2 N15 O14'
_chemical_formula_weight 1104.96
_space_group_crystal_system monoclinic
_space_group_IT_number 14
_space_group_name_Hall '-P 2ybc'
_space_group_name_H-M_alt 'P 1 21/c 1'
_symmetry_space_group_name_Hall '-P 2ybc'
_symmetry_space_group_name_H-M 'P 1 21/c 1'
_atom_sites_solution_hydrogens geom
_atom_sites_solution_primary dual
_audit_creation_date 2019-03-14
_audit_creation_method
;
Olex2 1.2
(compiled 2018.05.29 svn.r3508 for OlexSys, GUI svn.r5506)
;
_audit_update_record
;
2019-03-24 deposited with the CCDC.    2019-07-15 downloaded from the CCDC.
;
_cell_angle_alpha 90
_cell_angle_beta 97.288(5)
_cell_angle_gamma 90
_cell_formula_units_Z 4
_cell_length_a 24.6908(16)
_cell_length_b 12.2647(6)
_cell_length_c 15.4847(8)
_cell_measurement_reflns_used 3255
_cell_measurement_temperature 100(2)
_cell_measurement_theta_max 55.38
_cell_measurement_theta_min 3.61
_cell_volume 4651.3(5)
_computing_molecular_graphics 'Olex2 (Dolomanov et al., 2009)'
_computing_publication_material 'Olex2 (Dolomanov et al., 2009)'
_computing_structure_refinement 'ShelXL (Sheldrick, 2015)'
_computing_structure_solution 'ShelXT (Sheldrick, 2015)'
_diffrn_ambient_temperature 100.01
_diffrn_measured_fraction_theta_full 1.000
_diffrn_measured_fraction_theta_max 1.000
_diffrn_measurement_device_type 'Bruker APEX-II CCD'
_diffrn_measurement_method '\f and \w scans'
_diffrn_radiation_monochromator graphite
_diffrn_radiation_type CuK\a
_diffrn_radiation_wavelength 1.54178
_diffrn_reflns_av_R_equivalents 0.2490
_diffrn_reflns_av_unetI/netI 0.1285
_diffrn_reflns_Laue_measured_fraction_full 1.000
_diffrn_reflns_Laue_measured_fraction_max 1.000
_diffrn_reflns_limit_h_max 26
_diffrn_reflns_limit_h_min -26
_diffrn_reflns_limit_k_max 13
_diffrn_reflns_limit_k_min -13
_diffrn_reflns_limit_l_max 16
_diffrn_reflns_limit_l_min -15
_diffrn_reflns_number 49115
_diffrn_reflns_point_group_measured_fraction_full 1.000
_diffrn_reflns_point_group_measured_fraction_max 1.000
_diffrn_reflns_theta_full 56.908
_diffrn_reflns_theta_max 56.908
_diffrn_reflns_theta_min 1.804
_diffrn_standards_number 0
_exptl_absorpt_coefficient_mu 1.857
_exptl_absorpt_correction_T_max 0.7531
_exptl_absorpt_correction_T_min 0.5271
_exptl_absorpt_correction_type multi-scan
_exptl_absorpt_process_details
'SADABS-2016/2 (Bruker,2016/2) was used for absorption correction. wR2(int) was 0.1221 before and 0.0879 after correction. The Ratio of minimum to maximum transmission is 0.6999. The \l/2 correction factor is Not present.'
_exptl_crystal_colour blue
_exptl_crystal_colour_primary blue
_exptl_crystal_density_diffrn 1.578
_exptl_crystal_description plate
_exptl_crystal_F_000 2264
_exptl_crystal_size_max 0.14
_exptl_crystal_size_mid 0.08
_exptl_crystal_size_min 0.03
_refine_diff_density_max 1.044
_refine_diff_density_min -0.627
_refine_diff_density_rms 0.130
_refine_ls_extinction_method none
_refine_ls_goodness_of_fit_ref 1.049
_refine_ls_hydrogen_treatment constr
_refine_ls_matrix_type full
_refine_ls_number_parameters 635
_refine_ls_number_reflns 6255
_refine_ls_number_restraints 264
_refine_ls_restrained_S_all 1.042
_refine_ls_R_factor_all 0.1847
_refine_ls_R_factor_gt 0.1298
_refine_ls_shift/su_max 0.001
_refine_ls_shift/su_mean 0.000
_refine_ls_structure_factor_coef Fsqd
_refine_ls_weighting_details 'w=1/[\s^2^(Fo^2^)+(0.1271P)^2^+59.4364P] where P=(Fo^2^+2Fc^2^)/3'
_refine_ls_weighting_scheme calc
_refine_ls_wR_factor_gt 0.2913
_refine_ls_wR_factor_ref 0.3186
_reflns_Friedel_coverage 0.000
_reflns_number_gt 3859
_reflns_number_total 6255
_reflns_threshold_expression 'I > 2\s(I)'
_cod_data_source_file c9cc03316e2.cif
_cod_data_source_block Cu2H21NO34MeCN
_cod_database_code 7123874
_shelx_shelxl_version_number 2014/7
_shelx_space_group_comment
;
The symmetry employed for this shelxl refinement is uniquely defined
by the following loop, which should always be used as a source of
symmetry information in preference to the above space-group names.
They are only intended as comments.
;
_shelx_estimated_absorpt_t_max 0.946
_shelx_estimated_absorpt_t_min 0.781
_olex2_refinement_description
;
1. Fixed Uiso
 At 1.2 times of:
  All C(H) groups, All C(H,H) groups, All N(H) groups
 At 1.5 times of:
  All C(H,H,H) groups
2. Uiso/Uaniso restraints and constraints
Uanis(C35) \\sim Ueq, Uanis(C36) \\sim Ueq, Uanis(C37) \\sim Ueq, Uanis(C38)
\\sim Ueq, Uanis(C39) \\sim Ueq, Uanis(C40) \\sim Ueq: with sigma of 0.02 and
sigma for terminal atoms of 0.02
Uanis(C2) \\sim Ueq, Uanis(C1) \\sim Ueq, Uanis(C6) \\sim Ueq, Uanis(C5) \\sim
Ueq, Uanis(C4) \\sim Ueq, Uanis(C3) \\sim Ueq, Uanis(C7) \\sim Ueq: with sigma
of 0.02 and sigma for terminal atoms of 0.02
Uanis(C22) \\sim Ueq, Uanis(C23) \\sim Ueq, Uanis(C18) \\sim Ueq, Uanis(C19)
\\sim Ueq, Uanis(C20) \\sim Ueq, Uanis(C21) \\sim Ueq: with sigma of 0.02 and
sigma for terminal atoms of 0.02
Uanis(N11) \\sim Ueq, Uanis(C42) \\sim Ueq, Uanis(C41) \\sim Ueq: with sigma of
0.02 and sigma for terminal atoms of 0.02
3. Rigid body (RIGU) restrains
 C33, C34, C35, C36, C37, C38, C39, C40
 with sigma for 1-2 distances of 0.01 and sigma for 1-3 distances of 0.01
 C1, C2, C3, C4, C5, C6, C7, C8
 with sigma for 1-2 distances of 0.01 and sigma for 1-3 distances of 0.01
 N8, N9, N10, C31, C32
 with sigma for 1-2 distances of 0.01 and sigma for 1-3 distances of 0.01
4.a Ternary CH refined with riding coordinates:
 C7(H7), C33(H33)
4.b Secondary CH2 refined with riding coordinates:
 C17(H17A,H17B), C24(H24A,H24B)
4.c Me refined with riding coordinates:
 C8(H8A,H8B,H8C), C34(H34A,H34B,H34C)
4.d Aromatic/amide H refined with riding coordinates:
 N5(H5), N6(H6), C2(H2), C1(H1), C5(H5A), C4(H4), C3(H3), C9(H9), C12(H12),
 C13(H13), C14(H14), C19(H19), C20(H20), C21(H21), C23(H23), C27(H27), C28(H28),
  C29(H29), C32(H32), C36(H36), C37(H37), C38(H38), C39(H39), C40(H40)
4.e Fitted hexagon refined as free rotating group:
 C2(C1,C6,C5,C4,C3), C35(C36,C37,C38,C39,C40)
4.f Idealised Me refined as rotating group:
 C41(H41A,H41B,H41C)
;
_olex2_submission_special_instructions 'No special instructions were received'

loop_
_space_group_symop_operation_xyz
'x, y, z'
'-x, y+1/2, -z+1/2'
'-x, -y, -z'
'x, -y-1/2, z-1/2'

loop_
_atom_site_label
_atom_site_type_symbol
_atom_site_fract_x
_atom_site_fract_y
_atom_site_fract_z
_atom_site_U_iso_or_equiv
_atom_site_adp_type
_atom_site_occupancy
_atom_site_site_symmetry_order
_atom_site_calc_flag
_atom_site_refinement_flags_posn
_atom_site_refinement_flags_adp
Cu1 Cu 0.66666(8) 0.14752(14) 0.55683(11) 0.0384(6) Uani 1 1 d . .
Cu2 Cu 0.81390(9) 0.78079(14) 0.58648(10) 0.0423(6) Uani 1 1 d . .
O1 O 0.7353(4) 0.2036(6) 0.5162(5) 0.046(2) Uani 1 1 d . .
O2 O 0.7558(4) 0.7171(7) 0.4978(5) 0.049(3) Uani 1 1 d . .
O3 O 0.6524(4) 0.0392(6) 0.4650(5) 0.041(2) Uani 1 1 d . .
O4 O 0.6771(5) -0.0644(7) 0.5756(7) 0.060(3) Uani 1 1 d . .
O5 O 0.6525(6) -0.1350(8) 0.4475(7) 0.075(4) Uani 1 1 d . .
O6 O 0.6132(4) 0.2686(7) 0.4702(5) 0.045(2) Uani 1 1 d . .
O7 O 0.6442(4) 0.4001(8) 0.5580(6) 0.053(3) Uani 1 1 d . .
O8 O 0.5867(5) 0.4355(8) 0.4447(6) 0.060(3) Uani 1 1 d . .
O9 O 0.8731(4) 0.6508(7) 0.5610(5) 0.051(3) Uani 1 1 d . .
O10 O 0.8965(5) 0.4819(8) 0.5636(8) 0.074(3) Uani 1 1 d . .
O11 O 0.8280(5) 0.5316(7) 0.6289(6) 0.052(3) Uani 1 1 d . .
O12 O 0.8502(4) 0.8615(7) 0.5024(5) 0.051(3) Uani 1 1 d . .
O13 O 0.7884(6) 0.9716(9) 0.5321(9) 0.080(4) Uani 1 1 d . .
O14 O 0.8357(5) 1.0132(9) 0.4292(7) 0.071(3) Uani 1 1 d . .
N1 N 0.5414(6) 0.0846(12) 0.7037(10) 0.073(4) Uani 1 1 d . .
N2 N 0.5618(5) 0.0690(10) 0.6273(8) 0.056(3) Uani 1 1 d . .
N3 N 0.6074(5) 0.1181(8) 0.6344(7) 0.043(3) Uani 1 1 d . .
N4 N 0.6968(5) 0.2274(7) 0.6599(6) 0.037(3) Uani 1 1 d . .
N5 N 0.8087(5) 0.3110(9) 0.5532(7) 0.053(3) Uani 1 1 d . .
H5 H 0.8290 0.3468 0.5945 0.063 Uiso 1 1 calc R .
N6 N 0.6826(5) 0.6038(8) 0.4835(6) 0.046(3) Uani 1 1 d . .
H6 H 0.6570 0.5718 0.5092 0.055 Uiso 1 1 calc R .
N7 N 0.7663(5) 0.7202(7) 0.6633(6) 0.036(3) Uani 1 1 d . .
N8 N 0.8543(6) 0.8252(8) 0.7028(7) 0.050(3) Uani 1 1 d . U
N9 N 0.8997(6) 0.8710(10) 0.7314(7) 0.057(3) Uani 1 1 d . U
N10 N 0.9049(6) 0.8662(9) 0.8186(7) 0.059(3) Uani 1 1 d . U
N12 N 0.6611(5) -0.0574(8) 0.4970(8) 0.049(3) Uani 1 1 d . .
N13 N 0.6151(5) 0.3698(9) 0.4928(7) 0.043(3) Uani 1 1 d . .
N14 N 0.8649(5) 0.5549(9) 0.5852(7) 0.048(3) Uani 1 1 d . .
N15 N 0.8240(6) 0.9514(11) 0.4890(8) 0.057(3) Uani 1 1 d . .
C2 C 0.4455(7) 0.1615(14) 0.9252(9) 0.108(7) Uani 1 1 d . U
H2 H 0.4493 0.1412 0.9849 0.129 Uiso 1 1 calc R .
C1 C 0.4656(6) 0.0939(11) 0.8647(12) 0.140(9) Uani 1 1 d G U
H1 H 0.4833 0.0275 0.8830 0.168 Uiso 1 1 calc R .
C6 C 0.4600(7) 0.1236(14) 0.7774(11) 0.119(7) Uani 1 1 d G U
C5 C 0.4341(7) 0.2207(16) 0.7506(9) 0.156(10) Uani 1 1 d G U
H5A H 0.4303 0.2410 0.6909 0.187 Uiso 1 1 calc R .
C4 C 0.4140(6) 0.2883(12) 0.8111(12) 0.120(7) Uani 1 1 d G U
H4 H 0.3963 0.3547 0.7929 0.143 Uiso 1 1 calc R .
C3 C 0.4196(6) 0.2587(13) 0.8985(11) 0.125(8) Uani 1 1 d G U
H3 H 0.4058 0.3048 0.9399 0.149 Uiso 1 1 calc R .
C7 C 0.4926(9) 0.030(2) 0.7247(15) 0.101(7) Uani 1 1 d . U
H7 H 0.5068 -0.0228 0.7714 0.122 Uiso 1 1 calc R .
C8 C 0.4643(9) -0.0353(18) 0.6613(17) 0.113(8) Uani 1 1 d . U
H8A H 0.4324 -0.0671 0.6838 0.169 Uiso 1 1 calc R .
H8B H 0.4522 0.0087 0.6097 0.169 Uiso 1 1 calc R .
H8C H 0.4882 -0.0939 0.6456 0.169 Uiso 1 1 calc R .
C9 C 0.5747(6) 0.1488(13) 0.7564(9) 0.056(4) Uani 1 1 d . .
H9 H 0.5693 0.1737 0.8128 0.067 Uiso 1 1 calc R .
C10 C 0.6179(6) 0.1711(10) 0.7125(7) 0.040(3) Uani 1 1 d . .
C11 C 0.6687(6) 0.2316(9) 0.7278(7) 0.035(3) Uani 1 1 d . .
C12 C 0.6890(6) 0.2934(10) 0.8003(8) 0.042(3) Uani 1 1 d . .
H12 H 0.6694 0.2971 0.8492 0.050 Uiso 1 1 calc R .
C13 C 0.7368(6) 0.3483(11) 0.8012(7) 0.044(4) Uani 1 1 d . .
H13 H 0.7513 0.3891 0.8510 0.053 Uiso 1 1 calc R .
C14 C 0.7643(6) 0.3441(9) 0.7278(7) 0.039(3) Uani 1 1 d . .
H14 H 0.7973 0.3835 0.7265 0.046 Uiso 1 1 calc R .
C15 C 0.7427(6) 0.2814(9) 0.6564(7) 0.035(3) Uani 1 1 d . .
C16 C 0.7630(5) 0.2630(10) 0.5712(8) 0.036(3) Uani 1 1 d . .
C17 C 0.8256(7) 0.3056(13) 0.4669(9) 0.060(5) Uani 1 1 d . .
H17A H 0.8189 0.2307 0.4440 0.072 Uiso 1 1 calc R .
H17B H 0.8655 0.3188 0.4721 0.072 Uiso 1 1 calc R .
C18 C 0.7982(7) 0.3831(12) 0.4030(9) 0.057(4) Uani 1 1 d . U
C19 C 0.8106(7) 0.3894(14) 0.3168(10) 0.066(5) Uani 1 1 d . U
H19 H 0.8397 0.3474 0.2995 0.079 Uiso 1 1 calc R .
C20 C 0.7798(8) 0.4580(15) 0.2562(10) 0.071(5) Uani 1 1 d . U
H20 H 0.7872 0.4595 0.1975 0.085 Uiso 1 1 calc R .
C21 C 0.7402(8) 0.5210(14) 0.2806(9) 0.066(5) Uani 1 1 d . U
H21 H 0.7202 0.5673 0.2389 0.079 Uiso 1 1 calc R .
C22 C 0.7277(7) 0.5205(12) 0.3650(8) 0.053(4) Uani 1 1 d . U
C23 C 0.7560(6) 0.4518(11) 0.4258(9) 0.049(4) Uani 1 1 d . U
H23 H 0.7470 0.4506 0.4836 0.058 Uiso 1 1 calc R .
C24 C 0.6830(7) 0.5909(13) 0.3897(8) 0.063(5) Uani 1 1 d . .
H24A H 0.6863 0.6639 0.3636 0.076 Uiso 1 1 calc R .
H24B H 0.6476 0.5597 0.3642 0.076 Uiso 1 1 calc R .
C25 C 0.7200(6) 0.6625(9) 0.5291(7) 0.036(3) Uani 1 1 d . .
C26 C 0.7225(5) 0.6628(9) 0.6277(7) 0.032(3) Uani 1 1 d . .
C27 C 0.6901(6) 0.6068(9) 0.6776(7) 0.035(3) Uani 1 1 d . .
H27 H 0.6603 0.5640 0.6517 0.042 Uiso 1 1 calc R .
C28 C 0.7025(6) 0.6145(9) 0.7688(8) 0.040(3) Uani 1 1 d . .
H28 H 0.6798 0.5796 0.8056 0.047 Uiso 1 1 calc R .
C29 C 0.7479(6) 0.6734(10) 0.8047(8) 0.043(4) Uani 1 1 d . .
H29 H 0.7572 0.6781 0.8661 0.052 Uiso 1 1 calc R .
C30 C 0.7794(6) 0.7255(10) 0.7486(7) 0.038(3) Uani 1 1 d . .
C31 C 0.8292(6) 0.7844(9) 0.7712(8) 0.043(3) Uani 1 1 d . U
C32 C 0.8637(7) 0.8119(10) 0.8445(8) 0.053(4) Uani 1 1 d . U
H32 H 0.8588 0.7950 0.9029 0.064 Uiso 1 1 calc R .
C33 C 0.9540(8) 0.9097(16) 0.8751(13) 0.087(6) Uani 1 1 d . U
H33 H 0.9387 0.9304 0.9296 0.105 Uiso 1 1 calc R .
C34 C 0.9711(13) 1.010(2) 0.845(2) 0.173(15) Uani 1 1 d . U
H34A H 1.0032 1.0358 0.8836 0.260 Uiso 1 1 calc R .
H34B H 0.9806 1.0016 0.7859 0.260 Uiso 1 1 calc R .
H34C H 0.9416 1.0636 0.8447 0.260 Uiso 1 1 calc R .
C35 C 0.9881(6) 0.8069(12) 0.9035(11) 0.094(6) Uani 1 1 d . U
C36 C 0.9864(7) 0.7529(14) 0.9820(10) 0.100(6) Uani 1 1 d G U
H36 H 0.9624 0.7774 1.0212 0.120 Uiso 1 1 calc R .
C37 C 1.0197(9) 0.6630(14) 1.0030(12) 0.171(11) Uani 1 1 d G U
H37 H 1.0185 0.6261 1.0567 0.206 Uiso 1 1 calc R .
C38 C 1.0549(7) 0.6272(14) 0.9456(17) 0.172(12) Uani 1 1 d G U
H38 H 1.0777 0.5657 0.9600 0.206 Uiso 1 1 calc R .
C39 C 1.0566(7) 0.6812(19) 0.8671(15) 0.167(10) Uani 1 1 d G U
H39 H 1.0806 0.6567 0.8279 0.201 Uiso 1 1 calc R .
C40 C 1.0233(8) 0.7711(18) 0.8460(10) 0.185(12) Uani 1 1 d G U
H40 H 1.0245 0.8080 0.7924 0.222 Uiso 1 1 calc R .
N11 N 0.9007(14) 1.164(3) 0.302(2) 0.205(14) Uani 1 1 d . U
C41 C 0.9252(11) 0.9580(19) 0.3030(16) 0.115(8) Uani 1 1 d . U
H41A H 0.9118 0.9216 0.2481 0.173 Uiso 1 1 calc GR .
H41B H 0.9085 0.9245 0.3506 0.173 Uiso 1 1 calc GR .
H41C H 0.9650 0.9503 0.3143 0.173 Uiso 1 1 calc GR .
C42 C 0.9113(14) 1.070(3) 0.297(2) 0.147(11) Uani 1 1 d . U

loop_
_atom_site_aniso_label
_atom_site_aniso_U_11
_atom_site_aniso_U_22
_atom_site_aniso_U_33
_atom_site_aniso_U_23
_atom_site_aniso_U_13
_atom_site_aniso_U_12
Cu1 0.0647(14) 0.0257(9) 0.0276(10) 0.0003(7) 0.0168(9) -0.0033(9)
Cu2 0.0813(16) 0.0297(10) 0.0160(9) 0.0009(7) 0.0065(9) -0.0086(10)
O1 0.081(7) 0.026(4) 0.035(5) -0.013(4) 0.025(5) -0.006(5)
O2 0.090(8) 0.034(5) 0.026(4) 0.013(4) 0.013(5) -0.012(5)
O3 0.077(7) 0.020(4) 0.030(5) 0.009(3) 0.020(5) -0.004(4)
O4 0.101(9) 0.038(5) 0.047(6) 0.005(4) 0.025(6) 0.018(5)
O5 0.149(12) 0.028(5) 0.060(6) -0.004(5) 0.053(7) 0.004(6)
O6 0.075(7) 0.028(5) 0.036(5) -0.004(4) 0.019(5) -0.001(4)
O7 0.078(8) 0.047(6) 0.034(5) 0.004(4) 0.003(6) -0.003(5)
O8 0.096(9) 0.039(5) 0.042(6) 0.010(5) 0.001(6) 0.007(5)
O9 0.093(8) 0.031(5) 0.034(5) 0.004(4) 0.020(5) -0.012(5)
O10 0.079(8) 0.040(6) 0.106(9) -0.034(6) 0.029(7) -0.009(6)
O11 0.092(8) 0.033(5) 0.037(5) -0.005(4) 0.030(6) -0.008(5)
O12 0.089(8) 0.031(5) 0.033(5) 0.001(4) 0.005(5) -0.001(5)
O13 0.106(11) 0.043(6) 0.092(9) 0.031(6) 0.018(9) 0.012(6)
O14 0.095(9) 0.054(6) 0.064(7) 0.035(6) 0.010(7) -0.019(6)
N1 0.064(10) 0.084(10) 0.078(10) -0.005(8) 0.037(8) -0.026(8)
N2 0.065(9) 0.046(7) 0.062(8) -0.011(6) 0.025(7) -0.012(7)
N3 0.062(8) 0.030(6) 0.039(6) 0.005(5) 0.011(6) -0.008(6)
N4 0.063(8) 0.016(5) 0.036(6) 0.006(4) 0.018(6) 0.001(5)
N5 0.071(9) 0.042(6) 0.051(7) -0.020(5) 0.034(7) -0.023(6)
N6 0.073(9) 0.041(6) 0.022(5) 0.004(5) 0.001(6) -0.024(6)
N7 0.072(8) 0.019(5) 0.014(5) -0.002(4) -0.006(5) -0.003(5)
N8 0.088(9) 0.026(5) 0.035(6) -0.006(4) 0.004(6) -0.008(6)
N9 0.088(9) 0.053(7) 0.025(6) 0.013(5) -0.010(6) -0.012(7)
N10 0.108(10) 0.035(6) 0.029(6) 0.006(5) -0.012(6) -0.020(6)
N12 0.087(10) 0.026(6) 0.039(7) -0.006(5) 0.031(7) 0.003(6)
N13 0.062(8) 0.038(7) 0.029(6) 0.000(5) 0.006(6) 0.003(6)
N14 0.072(9) 0.043(7) 0.031(6) -0.010(5) 0.013(6) -0.018(6)
N15 0.062(9) 0.060(9) 0.049(8) 0.005(7) 0.009(7) -0.011(7)
C2 0.105(13) 0.107(12) 0.120(12) -0.001(10) 0.051(11) 0.012(11)
C1 0.144(17) 0.143(15) 0.140(13) -0.022(11) 0.047(12) 0.004(13)
C6 0.093(13) 0.127(13) 0.144(13) -0.017(10) 0.042(11) -0.035(10)
C5 0.143(17) 0.160(15) 0.166(15) -0.029(12) 0.026(13) -0.007(13)
C4 0.103(14) 0.121(13) 0.135(13) -0.036(11) 0.015(11) -0.028(11)
C3 0.132(16) 0.115(13) 0.129(13) -0.020(11) 0.026(12) 0.004(12)
C7 0.079(12) 0.117(13) 0.117(13) -0.009(10) 0.043(10) -0.042(10)
C8 0.070(14) 0.092(14) 0.17(2) 0.003(14) 0.005(14) -0.029(12)
C9 0.062(10) 0.068(10) 0.041(8) -0.003(7) 0.019(8) -0.014(9)
C10 0.067(10) 0.038(7) 0.019(6) 0.000(5) 0.018(7) -0.004(7)
C11 0.062(9) 0.030(6) 0.011(5) 0.000(5) 0.002(6) -0.004(6)
C12 0.056(9) 0.041(7) 0.031(7) 0.019(6) 0.013(7) -0.003(7)
C13 0.080(11) 0.039(7) 0.011(6) 0.010(5) -0.001(7) 0.003(7)
C14 0.064(9) 0.025(6) 0.027(7) 0.008(5) 0.006(7) -0.005(6)
C15 0.056(9) 0.022(6) 0.029(6) 0.004(5) 0.011(6) -0.007(6)
C16 0.048(9) 0.027(6) 0.037(7) -0.006(6) 0.018(7) -0.002(6)
C17 0.076(12) 0.057(9) 0.056(9) -0.029(8) 0.043(9) -0.027(8)
C18 0.088(11) 0.050(8) 0.039(8) -0.023(7) 0.029(8) -0.033(8)
C19 0.078(11) 0.074(10) 0.054(9) -0.034(8) 0.035(8) -0.040(9)
C20 0.112(13) 0.075(10) 0.032(8) -0.021(8) 0.029(9) -0.040(10)
C21 0.106(12) 0.064(9) 0.027(7) 0.002(7) 0.005(8) -0.045(9)
C22 0.086(11) 0.050(8) 0.022(7) 0.005(6) 0.009(7) -0.031(8)
C23 0.077(10) 0.042(7) 0.033(7) -0.013(6) 0.029(7) -0.027(7)
C24 0.101(14) 0.065(10) 0.022(7) 0.004(7) 0.004(8) -0.050(10)
C25 0.074(10) 0.016(6) 0.020(6) 0.001(5) 0.011(7) -0.002(6)
C26 0.059(9) 0.018(6) 0.019(6) -0.003(5) 0.006(6) 0.005(6)
C27 0.063(9) 0.017(6) 0.028(7) -0.004(5) 0.014(6) 0.009(6)
C28 0.062(10) 0.027(7) 0.032(7) 0.001(5) 0.014(7) 0.017(6)
C29 0.073(11) 0.033(7) 0.022(6) -0.004(5) -0.001(7) 0.013(7)
C30 0.060(9) 0.027(6) 0.025(7) 0.002(5) 0.003(6) -0.001(6)
C31 0.082(9) 0.022(6) 0.024(6) 0.007(5) 0.006(6) 0.005(6)
C32 0.108(12) 0.028(7) 0.019(6) -0.002(5) -0.010(7) -0.012(7)
C33 0.089(14) 0.087(11) 0.076(12) 0.025(10) -0.030(11) -0.034(9)
C34 0.16(3) 0.147(19) 0.18(3) 0.040(19) -0.08(2) -0.080(19)
C35 0.077(11) 0.107(11) 0.094(11) -0.008(9) -0.002(9) -0.033(9)
C36 0.107(13) 0.094(11) 0.096(11) -0.012(9) 0.002(10) 0.000(10)
C37 0.176(18) 0.151(16) 0.179(17) -0.013(13) -0.007(14) 0.027(14)
C38 0.154(18) 0.171(18) 0.184(17) -0.034(14) -0.005(14) 0.021(14)
C39 0.169(17) 0.160(16) 0.164(16) -0.063(12) -0.016(13) -0.026(13)
C40 0.171(18) 0.202(18) 0.184(17) -0.034(13) 0.033(14) -0.004(14)
N11 0.19(2) 0.178(19) 0.25(2) 0.020(17) 0.032(16) 0.002(17)
C41 0.127(16) 0.103(14) 0.111(14) 0.025(12) -0.002(13) 0.010(12)
C42 0.134(18) 0.142(18) 0.159(18) 0.026(16) -0.005(15) -0.010(15)

loop_
_atom_type_symbol
_atom_type_description
_atom_type_scat_dispersion_real
_atom_type_scat_dispersion_imag
_atom_type_scat_source
C C 0.0181 0.0091 'International Tables Vol C Tables 4.2.6.8 and 6.1.1.4'
H H 0.0000 0.0000 'International Tables Vol C Tables 4.2.6.8 and 6.1.1.4'
Cu Cu -1.9646 0.5888 'International Tables Vol C Tables 4.2.6.8 and 6.1.1.4'
N N 0.0311 0.0180 'International Tables Vol C Tables 4.2.6.8 and 6.1.1.4'
O O 0.0492 0.0322 'International Tables Vol C Tables 4.2.6.8 and 6.1.1.4'

loop_
_geom_angle_atom_site_label_1
_geom_angle_atom_site_label_2
_geom_angle_atom_site_label_3
_geom_angle
O1 Cu1 O6 92.4(4)
O1 Cu1 N3 160.8(4)
O3 Cu1 O1 94.9(3)
O3 Cu1 O6 88.7(3)
O3 Cu1 N3 103.5(4)
N3 Cu1 O6 93.2(4)
N4 Cu1 O1 80.4(4)
N4 Cu1 O3 164.1(4)
N4 Cu1 O6 106.6(4)
N4 Cu1 N3 80.4(4)
O2 Cu2 O9 91.6(4)
O2 Cu2 N8 160.3(4)
O12 Cu2 O2 95.1(4)
O12 Cu2 O9 82.9(4)
O12 Cu2 N8 104.0(4)
N7 Cu2 O2 80.4(4)
N7 Cu2 O9 107.4(4)
N7 Cu2 O12 168.8(5)
N7 Cu2 N8 79.9(5)
N8 Cu2 O9 95.1(4)
C16 O1 Cu1 113.3(7)
C25 O2 Cu2 114.8(7)
N12 O3 Cu1 109.8(7)
N13 O6 Cu1 117.6(8)
N14 O9 Cu2 118.8(8)
N15 O12 Cu2 106.3(9)
N2 N1 C7 122.8(15)
C9 N1 N2 110.3(12)
C9 N1 C7 126.7(15)
N3 N2 N1 106.3(12)
N2 N3 Cu1 136.7(9)
N2 N3 C10 111.6(11)
C10 N3 Cu1 111.6(9)
C11 N4 Cu1 119.1(9)
C15 N4 Cu1 117.5(8)
C15 N4 C11 123.2(11)
C16 N5 H5 119.2
C16 N5 C17 121.6(12)
C17 N5 H5 119.2
C24 N6 H6 119.9
C25 N6 H6 119.9
C25 N6 C24 120.2(11)
C26 N7 Cu2 118.0(7)
C30 N7 Cu2 120.4(9)
C30 N7 C26 121.2(11)
N9 N8 Cu2 137.6(9)
N9 N8 C31 110.4(11)
C31 N8 Cu2 111.5(9)
N8 N9 N10 107.3(12)
N9 N10 C33 122.6(14)
C32 N10 N9 110.5(12)
C32 N10 C33 126.7(12)
O4 N12 O3 117.4(10)
O5 N12 O3 117.7(11)
O5 N12 O4 124.9(11)
O7 N13 O6 121.0(11)
O7 N13 O8 121.6(11)
O8 N13 O6 117.4(11)
O9 N14 O10 117.2(11)
O11 N14 O9 122.4(12)
O11 N14 O10 120.3(11)
O13 N15 O12 118.7(12)
O13 N15 O14 122.7(14)
O14 N15 O12 118.6(13)
C1 C2 H2 120.0
C1 C2 C3 120.0
C3 C2 H2 120.0
C2 C1 H1 120.0
C6 C1 C2 120.0
C6 C1 H1 120.0
C1 C6 C5 120.0
C1 C6 C7 107.4(15)
C5 C6 C7 132.4(15)
C6 C5 H5A 120.0
C4 C5 C6 120.0
C4 C5 H5A 120.0
C5 C4 H4 120.0
C5 C4 C3 120.0
C3 C4 H4 120.0
C2 C3 H3 120.0
C4 C3 C2 120.0
C4 C3 H3 120.0
N1 C7 C6 104.9(16)
N1 C7 H7 103.7
C6 C7 H7 103.7
C8 C7 N1 117.8(19)
C8 C7 C6 121(2)
C8 C7 H7 103.7
C7 C8 H8A 109.5
C7 C8 H8B 109.5
C7 C8 H8C 109.5
H8A C8 H8B 109.5
H8A C8 H8C 109.5
H8B C8 H8C 109.5
N1 C9 H9 127.1
N1 C9 C10 105.8(12)
C10 C9 H9 127.1
N3 C10 C11 116.6(11)
C9 C10 N3 105.9(12)
C9 C10 C11 137.4(12)
N4 C11 C10 112.2(10)
N4 C11 C12 119.2(12)
C12 C11 C10 128.6(11)
C11 C12 H12 120.0
C13 C12 C11 120.1(12)
C13 C12 H12 120.0
C12 C13 H13 120.5
C12 C13 C14 119.0(13)
C14 C13 H13 120.5
C13 C14 H14 120.4
C13 C14 C15 119.3(13)
C15 C14 H14 120.4
N4 C15 C14 119.2(11)
N4 C15 C16 110.4(11)
C14 C15 C16 130.4(12)
O1 C16 N5 121.1(11)
O1 C16 C15 118.3(11)
N5 C16 C15 120.6(11)
N5 C17 H17A 108.5
N5 C17 H17B 108.5
N5 C17 C18 115.2(13)
H17A C17 H17B 107.5
C18 C17 H17A 108.5
C18 C17 H17B 108.5
C19 C18 C17 122.3(16)
C19 C18 C23 117.2(17)
C23 C18 C17 120.4(12)
C18 C19 H19 120.0
C18 C19 C20 120.0(17)
C20 C19 H19 120.0
C19 C20 H20 119.7
C21 C20 C19 120.6(14)
C21 C20 H20 119.7
C20 C21 H21 119.2
C20 C21 C22 121.6(17)
C22 C21 H21 119.2
C21 C22 C23 119.5(17)
C21 C22 C24 120.1(15)
C23 C22 C24 120.3(12)
C18 C23 H23 119.5
C22 C23 C18 121.0(13)
C22 C23 H23 119.5
N6 C24 C22 114.6(14)
N6 C24 H24A 108.6
N6 C24 H24B 108.6
C22 C24 H24A 108.6
C22 C24 H24B 108.6
H24A C24 H24B 107.6
O2 C25 N6 124.8(11)
O2 C25 C26 116.5(11)
N6 C25 C26 118.7(11)
N7 C26 C25 109.9(10)
N7 C26 C27 121.9(10)
C27 C26 C25 128.0(12)
C26 C27 H27 121.2
C26 C27 C28 117.7(13)
C28 C27 H27 121.2
C27 C28 H28 120.1
C29 C28 C27 119.9(12)
C29 C28 H28 120.1
C28 C29 H29 120.8
C28 C29 C30 118.4(11)
C30 C29 H29 120.8
N7 C30 C29 121.0(12)
N7 C30 C31 111.4(11)
C29 C30 C31 127.6(11)
N8 C31 C30 116.6(11)
C32 C31 N8 104.7(13)
C32 C31 C30 138.6(12)
N10 C32 C31 107.0(12)
N10 C32 H32 126.5
C31 C32 H32 126.5
N10 C33 H33 102.6
N10 C33 C35 104.3(14)
C34 C33 N10 111.9(16)
C34 C33 H33 102.6
C34 C33 C35 129(2)
C35 C33 H33 102.6
C33 C34 H34A 109.5
C33 C34 H34B 109.5
C33 C34 H34C 109.5
H34A C34 H34B 109.5
H34A C34 H34C 109.5
H34B C34 H34C 109.5
C36 C35 C33 124.0(15)
C36 C35 C40 120.0
C40 C35 C33 116.0(15)
C35 C36 H36 120.0
C35 C36 C37 120.0
C37 C36 H36 120.0
C36 C37 H37 120.0
C36 C37 C38 120.0
C38 C37 H37 120.0
C37 C38 H38 120.0
C39 C38 C37 120.0
C39 C38 H38 120.0
C38 C39 H39 120.0
C38 C39 C40 120.0
C40 C39 H39 120.0
C35 C40 H40 120.0
C39 C40 C35 120.0
C39 C40 H40 120.0
H41A C41 H41B 109.5
H41A C41 H41C 109.5
H41B C41 H41C 109.5
C42 C41 H41A 109.5
C42 C41 H41B 109.5
C42 C41 H41C 109.5
N11 C42 C41 173(4)

loop_
_geom_bond_atom_site_label_1
_geom_bond_atom_site_label_2
_geom_bond_distance
Cu1 O1 2.004(9)
Cu1 O3 1.945(8)
Cu1 O6 2.302(9)
Cu1 N3 2.039(11)
Cu1 N4 1.939(10)
Cu2 O2 2.013(10)
Cu2 O9 2.231(10)
Cu2 O12 1.943(9)
Cu2 N7 1.925(10)
Cu2 N8 2.020(12)
O1 C16 1.256(15)
O2 C25 1.255(15)
O3 N12 1.292(13)
O4 N12 1.233(15)
O5 N12 1.224(14)
O6 N13 1.289(13)
O7 N13 1.219(14)
O8 N13 1.250(14)
O9 N14 1.258(14)
O10 N14 1.260(15)
O11 N14 1.236(14)
O12 N15 1.282(16)
O13 N15 1.194(16)
O14 N15 1.258(15)
N1 N2 1.358(17)
N1 C7 1.45(2)
N1 C9 1.34(2)
N2 N3 1.269(16)
N3 C10 1.368(16)
N4 C11 1.331(15)
N4 C15 1.320(16)
N5 H5 0.8800
N5 C16 1.331(16)
N5 C17 1.452(16)
N6 H6 0.8800
N6 C24 1.463(16)
N6 C25 1.305(16)
N7 C26 1.349(16)
N7 C30 1.321(15)
N8 N9 1.281(17)
N8 C31 1.386(17)
N9 N10 1.341(15)
N10 C32 1.32(2)
N10 C33 1.50(2)
C2 H2 0.9500
C2 C1 1.3900
C2 C3 1.3900
C1 H1 0.9500
C1 C6 1.3900
C6 C5 1.3900
C6 C7 1.67(3)
C5 H5A 0.9500
C5 C4 1.3900
C4 H4 0.9500
C4 C3 1.3900
C3 H3 0.9500
C7 H7 1.0000
C7 C8 1.39(3)
C8 H8A 0.9800
C8 H8B 0.9800
C8 H8C 0.9800
C9 H9 0.9500
C9 C10 1.363(19)
C10 C11 1.453(19)
C11 C12 1.394(18)
C12 H12 0.9500
C12 C13 1.357(19)
C13 H13 0.9500
C13 C14 1.396(18)
C14 H14 0.9500
C14 C15 1.396(17)
C15 C16 1.488(16)
C17 H17A 0.9900
C17 H17B 0.9900
C17 C18 1.47(2)
C18 C19 1.41(2)
C18 C23 1.42(2)
C19 H19 0.9500
C19 C20 1.41(3)
C20 H20 0.9500
C20 C21 1.34(3)
C21 H21 0.9500
C21 C22 1.380(19)
C22 C23 1.39(2)
C22 C24 1.49(2)
C23 H23 0.9500
C24 H24A 0.9900
C24 H24B 0.9900
C25 C26 1.521(15)
C26 C27 1.365(17)
C27 H27 0.9500
C27 C28 1.410(17)
C28 H28 0.9500
C28 C29 1.388(19)
C29 H29 0.9500
C29 C30 1.395(18)
C30 C31 1.431(19)
C31 C32 1.371(19)
C32 H32 0.9500
C33 H33 1.0000
C33 C34 1.40(3)
C33 C35 1.55(2)
C34 H34A 0.9800
C34 H34B 0.9800
C34 H34C 0.9800
C35 C36 1.3900
C35 C40 1.3900
C36 H36 0.9500
C36 C37 1.3900
C37 H37 0.9500
C37 C38 1.3900
C38 H38 0.9500
C38 C39 1.3900
C39 H39 0.9500
C39 C40 1.3900
C40 H40 0.9500
N11 C42 1.18(4)
C41 H41A 0.9800
C41 H41B 0.9800
C41 H41C 0.9800
C41 C42 1.42(4)

loop_
_geom_hbond_atom_site_label_D
_geom_hbond_atom_site_label_H
_geom_hbond_atom_site_label_A
_geom_hbond_distance_DH
_geom_hbond_distance_HA
_geom_hbond_distance_DA
_geom_hbond_angle_DHA
N5 H5 O11 0.88 2.33 2.964(13) 129.1
N6 H6 O7 0.88 2.27 2.958(14) 134.5
